data_4081041
loop_
_publ_author_name
'Knapp, Spring Melody M.'
'Sherbow, Tobias J.'
'Yelle, Robert B.'
'Juliette, J. Jerrick'
'Tyler, David R.'

_publ_section_title
;
 Catalytic Nitrile Hydration with [Ru(\h6-p-cymene)Cl2(PR2R&#x2032;)]
 Complexes: Secondary Coordination Sphere Effects with Phosphine Oxide and
 Phosphinite Ligands
;
_journal_issue 13
_journal_name_full Organometallics
_journal_page_first 3744
_journal_paper_doi 10.1021/om400380j
_journal_volume 32
_journal_year 2013
_chemical_absolute_configuration ad
_chemical_formula_moiety 'C15 H28 Cl2 O1 P2 Ru1'
_chemical_formula_sum 'C15 H28 Cl2 O P2 Ru'
_chemical_formula_weight 458.31
_space_group_IT_number 9
_symmetry_cell_setting monoclinic
_symmetry_space_group_name_Hall 'C -2yc'
_symmetry_space_group_name_H-M 'C 1 c 1'
_atom_sites_solution_hydrogens difmap
_atom_sites_solution_primary direct
_audit_creation_date 13-01-18
_audit_creation_method CRYSTALS_ver_14.40
_cell_angle_alpha 90.0
_cell_angle_beta 107.006(3)
_cell_angle_gamma 90.0
_cell_formula_units_Z 4.00000
_cell_length_a 6.47519(14)
_cell_length_b 32.4129(6)
_cell_length_c 9.8840(3)
_cell_measurement_reflns_used 15621
_cell_measurement_temperature 110
_cell_measurement_theta_max 29.4233
_cell_measurement_theta_min 3.7642
_cell_volume 1983.74(9)
_computing_cell_refinement
;
CrysAlisPro, Agilent Technologies,
Version 1.171.36.21 (release 14-08-2012 CrysAlis171 .NET)
(compiled Sep 14 2012,17:21:16)
;
_computing_data_collection
;
CrysAlisPro, Agilent Technologies,
Version 1.171.36.21 (release 14-08-2012 CrysAlis171 .NET)
(compiled Sep 14 2012,17:21:16)
;
_computing_data_reduction
;
CrysAlisPro, Agilent Technologies,
Version 1.171.36.21 (release 14-08-2012 CrysAlis171 .NET)
(compiled Sep 14 2012,17:21:16)
;
_computing_publication_material 'CRYSTALS (Betteridge et al., 2003)'
_computing_structure_refinement 'CRYSTALS (Betteridge et al., 2003)'
_computing_structure_solution 'SIR92 (Altomare et al., 1994)'
_diffrn_ambient_temperature 110(2)
_diffrn_detector CCD
_diffrn_detector_area_resol_mean 10.3533
_diffrn_detector_type 'Oxford Diffraction Ruby CCD'
_diffrn_measured_fraction_theta_full 0.9966
_diffrn_measured_fraction_theta_max 0.9662
_diffrn_measurement_details
;
  1 omega  -63.00   32.00   1.0000   40.0000
omega____ theta____ kappa____ phi______ frames
    -       11.2176  -57.0000   30.0000 95

  2 omega   -5.00   22.00   1.0000   40.0000
omega____ theta____ kappa____ phi______ frames
    -       11.2176   57.0000  -90.0000 27

  3 omega  -10.00   53.00   1.0000   40.0000
omega____ theta____ kappa____ phi______ frames
    -       11.2176   57.0000 -150.0000 63

  4 omega   -4.00   38.00   1.0000   40.0000
omega____ theta____ kappa____ phi______ frames
    -       11.2176   37.0000 -180.0000 42

  5 omega  -82.00  -23.00   1.0000   40.0000
omega____ theta____ kappa____ phi______ frames
    -      -11.9208  -57.0000 -120.0000 59

  6 omega  -66.00    6.00   1.0000   40.0000
omega____ theta____ kappa____ phi______ frames
    -      -11.9208  -57.0000  -90.0000 72

  7 omega  -63.00   39.00   1.0000   40.0000
omega____ theta____ kappa____ phi______ frames
    -       11.2176  -46.0000   94.0000 102

  8 omega  -65.00   37.00   1.0000   40.0000
omega____ theta____ kappa____ phi______ frames
    -       11.2176  -37.0000 -180.0000 102

  9 omega  -18.00   85.00   1.0000   40.0000
omega____ theta____ kappa____ phi______ frames
    -       11.2176   57.0000   60.0000 103

 10 omega  -18.00   66.00   1.0000   40.0000
omega____ theta____ kappa____ phi______ frames
    -       11.2176   57.0000 -120.0000 84

 11 omega  -42.00   62.00   1.0000   40.0000
omega____ theta____ kappa____ phi______ frames
    -      -11.9208   57.0000  -60.0000 104

;
_diffrn_measurement_device '\k-geometry diffractometer'
_diffrn_measurement_device_type 'Xcalibur, Ruby, Gemini ultra'
_diffrn_measurement_method '\w scans'
_diffrn_orient_matrix_UB_11 0.0340665000
_diffrn_orient_matrix_UB_12 -0.0109095000
_diffrn_orient_matrix_UB_13 0.0649769000
_diffrn_orient_matrix_UB_21 0.0604551000
_diffrn_orient_matrix_UB_22 -0.0136701000
_diffrn_orient_matrix_UB_23 -0.0297076000
_diffrn_orient_matrix_UB_31 0.0911475000
_diffrn_orient_matrix_UB_32 0.0131441000
_diffrn_orient_matrix_UB_33 0.0229769000
_diffrn_radiation_monochromator graphite
_diffrn_radiation_probe x-ray
_diffrn_radiation_source 'Enhance (Mo) X-ray Source'
_diffrn_radiation_type 'Mo K\a'
_diffrn_radiation_wavelength 0.7107
_diffrn_reflns_av_R_equivalents 0.0307
_diffrn_reflns_av_sigmaI/netI 0.0328
_diffrn_reflns_limit_h_max 8
_diffrn_reflns_limit_h_min -8
_diffrn_reflns_limit_k_max 41
_diffrn_reflns_limit_k_min -43
_diffrn_reflns_limit_l_max 13
_diffrn_reflns_limit_l_min -13
_diffrn_reflns_number 22395
_diffrn_reflns_theta_full 26.3154
_diffrn_reflns_theta_max 29.4233
_diffrn_reflns_theta_min 3.7642
_diffrn_source 'fine-focus sealed tube'
_diffrn_source_current 40
_diffrn_source_voltage 50
_diffrn_standards_decay_% <2%
_diffrn_standards_interval_count 50
_diffrn_standards_number 2
_exptl_absorpt_coefficient_mu 1.219
_exptl_absorpt_correction_T_max 1.00000
_exptl_absorpt_correction_T_min 0.84705
_exptl_absorpt_correction_type multi-scan
_exptl_absorpt_process_details
;
CrysAlisPro, Agilent Technologies,
Version 1.171.36.21 (release 14-08-2012 CrysAlis171 .NET)
(compiled Sep 14 2012,17:21:16)
Empirical absorption correction using spherical harmonics,
 implemented in SCALE3 ABSPACK scaling algorithm.
;
_exptl_crystal_colour 'pale red'
_exptl_crystal_density_diffrn 1.534
_exptl_crystal_density_method 'not measured'
_exptl_crystal_description rod
_exptl_crystal_F_000 936
_exptl_crystal_size_max 0.3975
_exptl_crystal_size_mid 0.1377
_exptl_crystal_size_min 0.0751
_refine_diff_density_max 0.84
_refine_diff_density_min -0.50
_refine_ls_abs_structure_details 'Flack (1983), 2348 Friedel-pairs'
_refine_ls_abs_structure_Flack -0.04(3)
_refine_ls_extinction_method None
_refine_ls_goodness_of_fit_ref 1.0103
_refine_ls_hydrogen_treatment noref
_refine_ls_matrix_type full
_refine_ls_number_parameters 191
_refine_ls_number_reflns 4966
_refine_ls_number_restraints 2
_refine_ls_R_factor_all 0.0295
_refine_ls_R_factor_gt 0.0285
_refine_ls_shift/su_max 0.0063355
_refine_ls_shift/su_mean 0.0003062
_refine_ls_structure_factor_coef Fsqd
_refine_ls_weighting_details
;
 Method= Modified Sheldrick 
 w=1/[\s^2^(F^2^) + ( 0.03P)^2^ + 4.88P] 
 ,where P=(max(Fo^2^,0) + 2Fc^2^)/3 
;
_refine_ls_weighting_scheme calc
_refine_ls_wR_factor_all 0.0678
_refine_ls_wR_factor_gt 0.0667
_refine_ls_wR_factor_ref 0.0678
_reflns_limit_h_max 8
_reflns_limit_h_min -8
_reflns_limit_k_max 43
_reflns_limit_k_min 0
_reflns_limit_l_max 13
_reflns_limit_l_min -13
_reflns_number_gt 4845
_reflns_number_total 4966
_reflns_threshold_expression I>2.0\s(I)
_oxford_diffrn_Wilson_B_factor 2.25
_oxford_diffrn_Wilson_scale 0.39
_oxford_refine_ls_r_factor_ref 0.0295
_oxford_refine_ls_scale 1.701(6)
_oxford_reflns_number_all 4966
_oxford_reflns_threshold_expression_ref I>-10.0\s(I)
_cod_data_source_file om400380j_si_002.cif
_cod_data_source_block RuDMPMO
_cod_depositor_comments
;
The following automatic conversions were performed:

'_diffrn_radiation_probe' value 'X-ray' changed to 'x-ray' according
to /home/saulius/struct/CIF-dictionaries/cif_core.dic dictionary
named 'cif_core.dic' version 2.4.2 from 2011-04-26.

Automatic conversion script
Id: cif_fix_values 1891 2012-01-12 08:04:46Z andrius 
;
_cod_original_cell_volume 1983.74(8)
_cod_original_sg_symbol_H-M 'C 1 c 1 '
_cod_original_formula_sum 'C15 H28 Cl2 O1 P2 Ru1'
_cod_database_code 4081041

loop_
_symmetry_equiv_pos_as_xyz
x,y,z
x+1/2,y+1/2,z
x,-y,z+1/2
x+1/2,-y+1/2,z+1/2

loop_
_atom_site_label
_atom_site_type_symbol
_atom_site_fract_x
_atom_site_fract_y
_atom_site_fract_z
_atom_site_U_iso_or_equiv
_atom_site_occupancy
_atom_site_adp_type
Ru1 Ru 0.72195(10) 0.592069(7) 0.62862(8) 0.0305 1.0000 Uani
Cl2 Cl 1.00709(15) 0.64316(3) 0.69143(12) 0.0424 1.0000 Uani
Cl3 Cl 0.84885(16) 0.56949(3) 0.43587(13) 0.0442 1.0000 Uani
P4 P 0.54051(15) 0.64442(2) 0.47729(11) 0.0273 1.0000 Uani
C5 C 0.4765(5) 0.68740(9) 0.5779(3) 0.0258 1.0000 Uani
P6 P 0.37326(15) 0.73515(2) 0.48688(10) 0.0260 1.0000 Uani
O7 O 0.2250(4) 0.72910(8) 0.3419(2) 0.0387 1.0000 Uani
C8 C 0.2478(5) 0.75927(10) 0.6054(3) 0.0336 1.0000 Uani
C9 C 0.6045(5) 0.76634(10) 0.4922(3) 0.0321 1.0000 Uani
C10 C 0.2824(6) 0.63032(11) 0.3550(4) 0.0392 1.0000 Uani
C11 C 0.6819(6) 0.66636(12) 0.3621(4) 0.0408 1.0000 Uani
C12 C 0.5076(6) 0.59216(10) 0.7610(4) 0.0390 1.0000 Uani
C13 C 0.4272(5) 0.56354(11) 0.6486(4) 0.0380 1.0000 Uani
C14 C 0.5667(6) 0.53146(11) 0.6306(4) 0.0423 1.0000 Uani
C15 C 0.7804(6) 0.52971(12) 0.7306(5) 0.0503 1.0000 Uani
C16 C 0.8517(7) 0.55783(13) 0.8351(5) 0.0535 1.0000 Uani
C17 C 0.7181(7) 0.59064(12) 0.8512(5) 0.0496 1.0000 Uani
C18 C 0.8036(9) 0.62317(17) 0.9691(5) 0.0668 1.0000 Uani
C19 C 0.5026(7) 0.49881(14) 0.5197(5) 0.0571 1.0000 Uani
C20 C 0.3333(8) 0.51323(15) 0.3981(6) 0.0693 1.0000 Uani
C21 C 0.4381(11) 0.45963(18) 0.5843(7) 0.0842 1.0000 Uani
H51 H 0.3672 0.6782 0.6217 0.0313 1.0000 Uiso
H52 H 0.6031 0.6935 0.6550 0.0313 1.0000 Uiso
H81 H 0.1844 0.7852 0.5687 0.0418 1.0000 Uiso
H82 H 0.1338 0.7410 0.6179 0.0418 1.0000 Uiso
H83 H 0.3533 0.7632 0.6954 0.0418 1.0000 Uiso
H91 H 0.5559 0.7919 0.4497 0.0396 1.0000 Uiso
H92 H 0.6853 0.7526 0.4411 0.0396 1.0000 Uiso
H93 H 0.6839 0.7708 0.5877 0.0396 1.0000 Uiso
H101 H 0.3030 0.6100 0.2899 0.0472 1.0000 Uiso
H102 H 0.1902 0.6199 0.4095 0.0472 1.0000 Uiso
H103 H 0.2218 0.6552 0.3078 0.0472 1.0000 Uiso
H111 H 0.7121 0.6455 0.3059 0.0496 1.0000 Uiso
H112 H 0.6004 0.6875 0.3071 0.0496 1.0000 Uiso
H113 H 0.8105 0.6771 0.4193 0.0496 1.0000 Uiso
H121 H 0.4118 0.6152 0.7720 0.0470 1.0000 Uiso
H131 H 0.2854 0.5662 0.5842 0.0455 1.0000 Uiso
H151 H 0.8841 0.5108 0.7149 0.0611 1.0000 Uiso
H161 H 1.0016 0.5571 0.8946 0.0639 1.0000 Uiso
H181 H 0.9489 0.6313 0.9769 0.0827 1.0000 Uiso
H182 H 0.8041 0.6127 1.0622 0.0827 1.0000 Uiso
H183 H 0.7085 0.6466 0.9514 0.0827 1.0000 Uiso
H191 H 0.6298 0.4919 0.4918 0.0699 1.0000 Uiso
H201 H 0.3032 0.4919 0.3259 0.0844 1.0000 Uiso
H202 H 0.2008 0.5175 0.4271 0.0844 1.0000 Uiso
H203 H 0.3650 0.5383 0.3579 0.0844 1.0000 Uiso
H211 H 0.4084 0.4364 0.5193 0.1070 1.0000 Uiso
H212 H 0.5537 0.4513 0.6698 0.1070 1.0000 Uiso
H213 H 0.3073 0.4656 0.6164 0.1070 1.0000 Uiso

loop_
_atom_site_aniso_label
_atom_site_aniso_U_11
_atom_site_aniso_U_22
_atom_site_aniso_U_33
_atom_site_aniso_U_23
_atom_site_aniso_U_13
_atom_site_aniso_U_12
Ru1 0.01638(9) 0.02677(10) 0.04927(13) -0.00398(12) 0.01082(8) 0.00110(10)
Cl2 0.0219(4) 0.0419(4) 0.0635(6) -0.0098(4) 0.0127(4) -0.0081(3)
Cl3 0.0250(4) 0.0449(5) 0.0698(6) -0.0213(4) 0.0249(4) -0.0049(3)
P4 0.0203(3) 0.0309(4) 0.0338(4) -0.0024(3) 0.0128(3) -0.0008(3)
C5 0.0230(13) 0.0297(14) 0.0243(13) 0.0028(11) 0.0063(11) 0.0032(11)
P6 0.0221(3) 0.0325(4) 0.0210(3) 0.0017(3) 0.0024(3) 0.0050(3)
O7 0.0368(13) 0.0463(14) 0.0257(11) 0.0016(10) -0.0025(10) 0.0051(10)
C8 0.0315(18) 0.0365(15) 0.0325(17) -0.0021(13) 0.0088(13) 0.0074(13)
C9 0.0336(16) 0.0337(16) 0.0290(14) 0.0060(12) 0.0093(12) 0.0006(13)
C10 0.0316(17) 0.0391(18) 0.0421(18) -0.0031(15) 0.0032(14) -0.0045(14)
C11 0.044(2) 0.047(2) 0.0410(18) -0.0021(15) 0.0277(16) 0.0006(16)
C12 0.046(2) 0.0268(16) 0.052(2) 0.0031(14) 0.0262(17) 0.0000(13)
C13 0.0251(15) 0.0389(18) 0.055(2) -0.0019(15) 0.0189(15) -0.0027(13)
C14 0.0378(18) 0.0334(17) 0.063(2) -0.0099(16) 0.0257(17) -0.0055(14)
C15 0.040(2) 0.0372(19) 0.078(3) 0.0063(19) 0.024(2) 0.0119(15)
C16 0.042(2) 0.041(2) 0.069(3) 0.0098(19) 0.0022(19) -0.0002(16)
C17 0.054(2) 0.039(2) 0.051(2) 0.0078(16) 0.0079(19) -0.0084(16)
C18 0.079(3) 0.067(3) 0.048(2) 0.001(2) 0.008(2) -0.013(3)
C19 0.050(2) 0.046(2) 0.079(3) -0.020(2) 0.024(2) -0.0153(18)
C20 0.060(3) 0.049(3) 0.100(4) -0.026(3) 0.025(3) -0.003(2)
C21 0.089(4) 0.060(3) 0.098(4) -0.023(3) 0.018(3) -0.018(3)

loop_
_atom_type_symbol
_atom_type_scat_dispersion_real
_atom_type_scat_dispersion_imag
_atom_type_scat_Cromer_Mann_a1
_atom_type_scat_Cromer_Mann_b1
_atom_type_scat_Cromer_Mann_a2
_atom_type_scat_Cromer_Mann_b2
_atom_type_scat_Cromer_Mann_a3
_atom_type_scat_Cromer_Mann_b3
_atom_type_scat_Cromer_Mann_a4
_atom_type_scat_Cromer_Mann_b4
_atom_type_scat_Cromer_Mann_c
_atom_type_scat_source
C 0.0033 0.0016 2.3100 20.8439 1.0200 10.2075 1.5886 0.5687 0.8650 51.6512 0.2156 'International Tables Vol C 4.2.6.8 and 6.1.1.4'
H 0.0000 0.0000 0.4930 10.5109 0.3229 26.1257 0.1402 3.1424 0.0408 57.7998 0.0030 'International Tables Vol C 4.2.6.8 and 6.1.1.4'
O 0.0106 0.0060 3.0485 13.2771 2.2868 5.7011 1.5463 0.3239 0.8670 32.9089 0.2508 'International Tables Vol C 4.2.6.8 and 6.1.1.4'
P 0.1023 0.0942 6.4345 1.9067 4.1791 27.1570 1.7800 0.5260 1.4908 68.1645 1.1149 'International Tables Vol C 4.2.6.8 and 6.1.1.4'
Cl 0.1484 0.1585 11.4604 0.0104 7.1964 1.1662 6.2556 18.5194 1.6455 47.7784 -9.5574 'International Tables Vol C 4.2.6.8 and 6.1.1.4'
Ru -1.2594 0.8363 19.2674 0.8085 12.9182 8.4347 4.8634 24.7997 1.5676 94.2928 5.3787 'International Tables Vol C 4.2.6.8 and 6.1.1.4'

loop_
_exptl_crystal_face_index_h
_exptl_crystal_face_index_k
_exptl_crystal_face_index_l
_exptl_crystal_face_perp_dist
_exptl_oxdiff_crystal_face_indexfrac_h
_exptl_oxdiff_crystal_face_indexfrac_k
_exptl_oxdiff_crystal_face_indexfrac_l
_exptl_oxdiff_crystal_face_x
_exptl_oxdiff_crystal_face_y
_exptl_oxdiff_crystal_face_z
0 2 1 0.0441 0.0000 2.0001 1.0004 0.0432 -0.0571 0.0493
0 -2 -1 0.0309 -0.0000 -2.0001 -1.0004 -0.0432 0.0571 -0.0493
0 2 0 0.0506 -0.0000 2.0004 -0.0000 -0.0218 -0.0273 0.0263
0 -2 0 0.0514 0.0000 -2.0004 0.0000 0.0218 0.0273 -0.0263
-1 1 0 0.1669 -0.7503 1.2499 0.2500 -0.0230 -0.0699 -0.0462
1 -1 0 0.2040 0.7503 -1.2499 -0.2500 0.0230 0.0699 0.0462
0 2 0 0.0855 -0.2501 1.7503 -0.2501 -0.0439 -0.0316 -0.0055
0 -2 1 0.0691 0.0000 -2.0007 1.0004 0.0868 -0.0024 -0.0033
0 2 -1 0.0672 -0.0000 2.0007 -1.0004 -0.0868 0.0024 0.0033
2 -20 -12 0.0213 1.9308 -20.1950 -12.4803 -0.5248 0.7636 -0.3762
8 16 2 0.1732 7.6895 16.1043 2.0026 0.2164 0.1852 0.9586
2 42 -5 0.0720 2.3276 42.1476 -4.9083 -0.6994 -0.2896 0.6534

loop_
_geom_angle_atom_site_label_1
_geom_angle_atom_site_label_2
_geom_angle_atom_site_label_3
_geom_angle
_geom_angle_publ_flag
Cl2 Ru1 Cl3 89.98(3) yes
Cl2 Ru1 P4 82.56(3) yes
Cl3 Ru1 P4 86.45(3) yes
Cl2 Ru1 C12 114.77(10) yes
Cl3 Ru1 C12 155.24(11) yes
P4 Ru1 C12 95.42(10) yes
Cl2 Ru1 C13 152.66(10) yes
Cl3 Ru1 C13 117.04(10) yes
P4 Ru1 C13 94.38(10) yes
C12 Ru1 C13 38.22(14) yes
Cl2 Ru1 C14 156.97(11) yes
Cl3 Ru1 C14 89.91(10) yes
P4 Ru1 C14 120.41(11) yes
C12 Ru1 C14 67.82(13) yes
C13 Ru1 C14 37.79(13) yes
Cl2 Ru1 C15 119.04(12) yes
Cl3 Ru1 C15 91.73(12) yes
P4 Ru1 C15 158.34(12) yes
C12 Ru1 C15 77.49(14) yes
C13 Ru1 C15 67.30(14) yes
Cl2 Ru1 C16 92.87(11) yes
Cl3 Ru1 C16 116.40(13) yes
P4 Ru1 C16 156.79(13) yes
C12 Ru1 C16 65.78(16) yes
C13 Ru1 C16 79.27(15) yes
Cl2 Ru1 C17 89.36(11) yes
Cl3 Ru1 C17 153.02(12) yes
P4 Ru1 C17 120.17(12) yes
C12 Ru1 C17 37.14(16) yes
C13 Ru1 C17 68.63(15) yes
C14 Ru1 C15 37.95(15) yes
C14 Ru1 C16 66.73(16) yes
C15 Ru1 C16 35.01(17) yes
C14 Ru1 C17 80.47(15) yes
C15 Ru1 C17 65.31(16) yes
C16 Ru1 C17 36.75(17) yes
Ru1 P4 C5 110.88(10) yes
Ru1 P4 C10 115.88(12) yes
C5 P4 C10 104.09(16) yes
Ru1 P4 C11 115.93(13) yes
C5 P4 C11 106.30(16) yes
C10 P4 C11 102.60(18) yes
P4 C5 P6 119.26(16) yes
P4 C5 H51 108.4 no
P6 C5 H51 105.7 no
P4 C5 H52 108.1 no
P6 C5 H52 108.8 no
H51 C5 H52 105.8 no
C5 P6 O7 113.93(14) yes
C5 P6 C8 102.70(14) yes
O7 P6 C8 113.58(16) yes
C5 P6 C9 106.39(14) yes
O7 P6 C9 113.63(15) yes
C8 P6 C9 105.62(16) yes
P6 C8 H81 111.2 no
P6 C8 H82 108.7 no
H81 C8 H82 108.8 no
P6 C8 H83 109.2 no
H81 C8 H83 110.2 no
H82 C8 H83 108.7 no
P6 C9 H91 108.4 no
P6 C9 H92 108.0 no
H91 C9 H92 110.1 no
P6 C9 H93 108.7 no
H91 C9 H93 109.0 no
H92 C9 H93 112.6 no
P4 C10 H101 109.9 no
P4 C10 H102 108.3 no
H101 C10 H102 111.3 no
P4 C10 H103 106.3 no
H101 C10 H103 111.6 no
H102 C10 H103 109.4 no
P4 C11 H111 109.0 no
P4 C11 H112 110.6 no
H111 C11 H112 111.4 no
P4 C11 H113 107.1 no
H111 C11 H113 109.1 no
H112 C11 H113 109.6 no
Ru1 C12 C13 71.4(2) yes
Ru1 C12 C17 72.9(3) yes
C13 C12 C17 122.8(4) yes
Ru1 C12 H121 126.5 no
C13 C12 H121 118.4 no
C17 C12 H121 118.7 no
Ru1 C13 C12 70.4(2) yes
Ru1 C13 C14 72.18(19) yes
C12 C13 C14 118.2(3) yes
Ru1 C13 H131 126.6 no
C12 C13 H131 121.4 no
C14 C13 H131 120.3 no
Ru1 C14 C13 70.0(2) yes
Ru1 C14 C15 72.2(2) yes
C13 C14 C15 117.3(3) yes
Ru1 C14 C19 130.8(3) yes
C13 C14 C19 124.0(4) yes
C15 C14 C19 118.6(4) yes
Ru1 C15 C14 69.8(2) yes
Ru1 C15 C16 73.2(2) yes
C14 C15 C16 122.6(3) yes
Ru1 C15 H151 122.6 no
C14 C15 H151 119.4 no
C16 C15 H151 117.2 no
Ru1 C16 C15 71.8(3) yes
Ru1 C16 C17 69.7(2) yes
C15 C16 C17 120.7(4) yes
Ru1 C16 H161 126.7 no
C15 C16 H161 119.9 no
C17 C16 H161 119.1 no
Ru1 C17 C16 73.6(3) yes
Ru1 C17 C12 69.9(2) yes
C16 C17 C12 118.2(4) yes
Ru1 C17 C18 129.0(3) yes
C16 C17 C18 120.2(4) yes
C12 C17 C18 121.6(4) yes
C17 C18 H181 112.0 no
C17 C18 H182 111.9 no
H181 C18 H182 106.6 no
C17 C18 H183 109.4 no
H181 C18 H183 111.1 no
H182 C18 H183 105.7 no
C14 C19 C20 111.2(4) yes
C14 C19 C21 109.4(4) yes
C20 C19 C21 112.4(4) yes
C14 C19 H191 107.2 no
C20 C19 H191 109.8 no
C21 C19 H191 106.6 no
C19 C20 H201 108.7 no
C19 C20 H202 108.3 no
H201 C20 H202 107.9 no
C19 C20 H203 114.8 no
H201 C20 H203 108.8 no
H202 C20 H203 108.2 no
C19 C21 H211 113.0 no
C19 C21 H212 110.7 no
H211 C21 H212 107.9 no
C19 C21 H213 109.1 no
H211 C21 H213 109.6 no
H212 C21 H213 106.3 no

loop_
_geom_bond_atom_site_label_1
_geom_bond_atom_site_label_2
_geom_bond_distance
_geom_bond_publ_flag
Ru1 Cl2 2.4219(8) yes
Ru1 Cl3 2.3991(9) yes
Ru1 P4 2.3387(8) yes
Ru1 C12 2.169(4) yes
Ru1 C13 2.181(3) yes
Ru1 C14 2.209(4) yes
Ru1 C15 2.241(4) yes
Ru1 C16 2.258(4) yes
Ru1 C17 2.208(5) yes
P4 C5 1.828(3) yes
P4 C10 1.811(4) yes
P4 C11 1.802(3) yes
C5 P6 1.817(3) yes
C5 H51 0.979 no
C5 H52 0.962 no
P6 O7 1.487(2) yes
P6 C8 1.789(3) yes
P6 C9 1.795(3) yes
C8 H81 0.959 no
C8 H82 0.982 no
C8 H83 0.958 no
C9 H91 0.939 no
C9 H92 0.939 no
C9 H93 0.945 no
C10 H101 0.957 no
C10 H102 0.974 no
C10 H103 0.955 no
C11 H111 0.931 no
C11 H112 0.935 no
C11 H113 0.926 no
C12 C13 1.424(5) yes
C12 C17 1.394(6) yes
C12 H121 0.997 no
C13 C14 1.422(5) yes
C13 H131 0.956 no
C14 C15 1.447(6) yes
C14 C19 1.493(6) yes
C15 C16 1.353(6) yes
C15 H151 0.954 no
C16 C17 1.409(6) yes
C16 H161 0.977 no
C17 C18 1.549(6) yes
C18 H181 0.958 no
C18 H182 0.980 no
C18 H183 0.961 no
C19 C20 1.447(8) yes
C19 C21 1.533(8) yes
C19 H191 0.968 no
C20 H201 0.971 no
C20 H202 0.991 no
C20 H203 0.954 no
C21 H211 0.973 no
C21 H212 0.989 no
C21 H213 1.006 no

loop_
_geom_hbond_atom_site_label_D
_geom_hbond_atom_site_label_H
_geom_hbond_atom_site_label_A
_geom_hbond_site_symmetry_A
_geom_hbond_angle_DHA
_geom_hbond_distance_DH
_geom_hbond_distance_HA
_geom_hbond_distance_DA
_geom_hbond_publ_flag
C8 H83 O7 4_565 151.51(19) 0.958 2.432 3.306(6) yes
C9 H93 O7 4_565 152.8(2) 0.945 2.447 3.316(6) yes
C10 H103 O7 . 141.4(2) 0.955 2.420 3.221(6) yes
